data_7013935
loop_
_publ_author_name
'Phan, Nam T. S.'
'Brown, David H.'
'Adams, Harry'
'Spey, Sharon E.'
'Styring, Peter'

_publ_section_title
;
 Solid-supported cross-coupling catalysts derived from homogeneous
 nickel and palladium coordination complexes.
;
_journal_issue 9
_journal_name_full 'Dalton transactions (Cambridge, England : 2003)'
_journal_page_first 1348
_journal_page_last 1357
_journal_paper_doi 10.1039/b316553c
_journal_year 2004
_chemical_formula_sum 'C16 H24 N2 Ni O5'
_chemical_formula_weight 383.08
_chemical_name_systematic
;
?
;
_space_group_IT_number 2
_symmetry_cell_setting triclinic
_symmetry_space_group_name_Hall '-P 1'
_symmetry_space_group_name_H-M 'P -1'
_atom_sites_solution_hydrogens geom
_atom_sites_solution_primary direct
_atom_sites_solution_secondary difmap
_audit_creation_method SHELXL-97
_cell_angle_alpha 101.786(4)
_cell_angle_beta 99.434(4)
_cell_angle_gamma 95.531(4)
_cell_formula_units_Z 2
_cell_length_a 7.4282(16)
_cell_length_b 9.916(2)
_cell_length_c 12.270(3)
_cell_measurement_reflns_used 2909
_cell_measurement_temperature 150(2)
_cell_measurement_theta_max 46.711
_cell_measurement_theta_min 4.827
_cell_volume 864.8(3)
_computing_cell_refinement 'Bruker SMART'
_computing_data_collection 'Bruker SMART'
_computing_data_reduction 'Bruker SHELXTL'
_computing_molecular_graphics 'Bruker SHELXTL'
_computing_publication_material 'Bruker SHELXTL'
_computing_structure_refinement 'SHELXL-97 (Sheldrick, 1997)'
_computing_structure_solution 'SHELXS-97 (Sheldrick, 1990)'
_diffrn_ambient_temperature 150(2)
_diffrn_measured_fraction_theta_full 0.986
_diffrn_measured_fraction_theta_max 0.986
_diffrn_measurement_device_type 'CCD area detector'
_diffrn_measurement_method 'phi and omega scans'
_diffrn_radiation_monochromator graphite
_diffrn_radiation_source 'fine-focus sealed tube'
_diffrn_radiation_type MoK\a
_diffrn_radiation_wavelength 0.71073
_diffrn_reflns_av_R_equivalents 0.0341
_diffrn_reflns_av_sigmaI/netI 0.0303
_diffrn_reflns_limit_h_max 8
_diffrn_reflns_limit_h_min -8
_diffrn_reflns_limit_k_max 8
_diffrn_reflns_limit_k_min -11
_diffrn_reflns_limit_l_max 13
_diffrn_reflns_limit_l_min -12
_diffrn_reflns_number 3847
_diffrn_reflns_theta_full 23.36
_diffrn_reflns_theta_max 23.36
_diffrn_reflns_theta_min 1.73
_exptl_absorpt_coefficient_mu 1.149
_exptl_absorpt_correction_T_max 0.7099
_exptl_absorpt_correction_T_min 0.6258
_exptl_absorpt_correction_type multi-scan
_exptl_absorpt_process_details SADABS
_exptl_crystal_colour red
_exptl_crystal_density_diffrn 1.471
_exptl_crystal_density_method 'not measured'
_exptl_crystal_description block
_exptl_crystal_F_000 404
_exptl_crystal_size_max 0.45
_exptl_crystal_size_mid 0.32
_exptl_crystal_size_min 0.32
_refine_diff_density_max 1.126
_refine_diff_density_min -0.885
_refine_diff_density_rms 0.124
_refine_ls_extinction_method none
_refine_ls_goodness_of_fit_ref 1.044
_refine_ls_hydrogen_treatment mixed
_refine_ls_matrix_type full
_refine_ls_number_parameters 221
_refine_ls_number_reflns 2484
_refine_ls_number_restraints 0
_refine_ls_restrained_S_all 1.044
_refine_ls_R_factor_all 0.0650
_refine_ls_R_factor_gt 0.0607
_refine_ls_shift/su_max 0.000
_refine_ls_shift/su_mean 0.000
_refine_ls_structure_factor_coef Fsqd
_refine_ls_weighting_details 'calc w=1/[\s^2^(Fo^2^)+(0.1181P)^2^+2.0085P] where P=(Fo^2^+2Fc^2^)/3'
_refine_ls_weighting_scheme calc
_refine_ls_wR_factor_gt 0.1678
_refine_ls_wR_factor_ref 0.1729
_reflns_number_gt 2254
_reflns_number_total 2484
_reflns_threshold_expression >2sigma(I)
_cod_data_source_file b316553c.txt
_cod_data_source_block psty1m
_cod_depositor_comments
;
The following automatic conversions were performed:
'_symmetry_cell_setting' value 'Triclinic' changed to 'triclinic'
according to '/home/saulius/struct/CIF-dictionaries/cif_core.dic'
dictionary named 'cif_core.dic' version 2.4.1 from 2010-06-29.

Automatic conversion script
Id: cif_fix_enum 1527 2010-12-29 10:47:43Z saulius 
;
_cod_original_cell_volume 864.9(3)
_cod_original_sg_symbol_H-M P-1
_cod_database_code 7013935

loop_
_symmetry_equiv_pos_as_xyz
'x, y, z'
'-x, -y, -z'

loop_
_atom_site_label
_atom_site_type_symbol
_atom_site_fract_x
_atom_site_fract_y
_atom_site_fract_z
_atom_site_U_iso_or_equiv
_atom_site_adp_type
_atom_site_occupancy
_atom_site_symmetry_multiplicity
_atom_site_calc_flag
_atom_site_refinement_flags
_atom_site_disorder_assembly
_atom_site_disorder_group
Ni1 Ni 0.13010(7) 0.41722(5) 0.32807(5) 0.0235(3) Uani 1 1 d . . .
N1 N 0.2233(5) 0.5326(4) 0.4696(3) 0.0254(9) Uani 1 1 d . . .
N2 N 0.0600(6) 0.5736(4) 0.2836(3) 0.0266(9) Uani 1 1 d . . .
O1 O 0.1894(5) 0.2556(3) 0.3684(3) 0.0292(8) Uani 1 1 d . . .
O2 O 0.0395(5) 0.3010(3) 0.1869(3) 0.0275(8) Uani 1 1 d . . .
O3 O -0.3489(5) 0.1374(3) -0.1742(3) 0.0355(8) Uani 1 1 d . . .
H3A H -0.3241 0.0623 -0.1621 0.053 Uiso 1 1 calc R . .
C1 C 0.1888(7) 0.6775(5) 0.4792(4) 0.0299(11) Uani 1 1 d . . .
H1A H 0.2955 0.7400 0.5244 0.036 Uiso 1 1 calc R . .
H1B H 0.0841 0.6934 0.5158 0.036 Uiso 1 1 calc R . .
C2 C 0.1502(7) 0.7040(5) 0.3614(4) 0.0329(11) Uani 1 1 d . . .
H2A H 0.0707 0.7758 0.3590 0.039 Uiso 1 1 calc R . .
H2B H 0.2643 0.7347 0.3396 0.039 Uiso 1 1 calc R . .
C3 C -0.0524(7) 0.5784(5) 0.1926(4) 0.0283(11) Uani 1 1 d . . .
H3B H -0.0842 0.6648 0.1848 0.034 Uiso 1 1 calc R . .
C4 C -0.1319(6) 0.4606(5) 0.1029(4) 0.0258(10) Uani 1 1 d . . .
C5 C -0.2588(7) 0.4775(5) 0.0101(4) 0.0318(11) Uani 1 1 d . . .
H5A H -0.2955 0.5646 0.0106 0.038 Uiso 1 1 calc R . .
C6 C -0.3301(7) 0.3711(5) -0.0805(4) 0.0323(11) Uani 1 1 d . . .
H6A H -0.4145 0.3853 -0.1406 0.039 Uiso 1 1 calc R . .
C7 C -0.2747(6) 0.2398(5) -0.0820(4) 0.0274(10) Uani 1 1 d . . .
C8 C -0.1466(7) 0.2190(5) 0.0077(4) 0.0277(11) Uani 1 1 d . . .
H8A H -0.1073 0.1323 0.0043 0.033 Uiso 1 1 calc R . .
C9 C -0.0764(6) 0.3268(5) 0.1025(4) 0.0258(10) Uani 1 1 d . . .
C10 C 0.2723(7) 0.2439(5) 0.4674(4) 0.0293(11) Uani 1 1 d . . .
C11 C 0.3269(7) 0.3521(5) 0.5590(4) 0.0301(11) Uani 1 1 d . . .
H11A H 0.3847 0.3324 0.6261 0.036 Uiso 1 1 calc R . .
C12 C 0.3024(6) 0.4930(5) 0.5602(4) 0.0285(11) Uani 1 1 d . . .
C13 C 0.3671(7) 0.5973(5) 0.6712(4) 0.0337(12) Uani 1 1 d . . .
H13A H 0.3432 0.6880 0.6615 0.051 Uiso 1 1 calc R . .
H13B H 0.4969 0.5985 0.6957 0.051 Uiso 1 1 calc R . .
H13C H 0.3024 0.5719 0.7272 0.051 Uiso 1 1 calc R . .
C14 C 0.3003(8) 0.0974(5) 0.4751(5) 0.0413(13) Uani 1 1 d . . .
H14A H 0.2534 0.0356 0.4026 0.062 Uiso 1 1 calc R . .
H14B H 0.2360 0.0705 0.5307 0.062 Uiso 1 1 calc R . .
H14C H 0.4293 0.0928 0.4967 0.062 Uiso 1 1 calc R . .
O1S O -0.2800(6) -0.1087(4) -0.1462(3) 0.0456(10) Uani 1 1 d . . .
H1S H -0.2147 -0.1629 -0.1743 0.055 Uiso 1 1 calc R . .
O2S O -0.7446(7) 0.1324(5) -0.2322(5) 0.0675(13) Uani 1 1 d . . .
H2S H -0.6321 0.1367 -0.2189 0.081 Uiso 1 1 calc R . .
C1S C -0.3644(9) -0.1654(6) -0.0690(5) 0.0460(14) Uani 1 1 d . . .
H1S1 H -0.2719 -0.1772 -0.0085 0.069 Uiso 1 1 calc R . .
H1S2 H -0.4341 -0.2540 -0.1068 0.069 Uiso 1 1 calc R . .
H1S3 H -0.4452 -0.1039 -0.0387 0.069 Uiso 1 1 calc R . .
C2S C -0.8229(13) -0.0030(6) -0.2456(6) 0.077(2) Uani 1 1 d . . .
H2S1 H -0.7853 -0.0342 -0.1773 0.116 Uiso 1 1 calc R . .
H2S2 H -0.7833 -0.0611 -0.3075 0.116 Uiso 1 1 calc R . .
H2S3 H -0.9546 -0.0082 -0.2614 0.116 Uiso 1 1 calc R . .

loop_
_atom_site_aniso_label
_atom_site_aniso_U_11
_atom_site_aniso_U_22
_atom_site_aniso_U_33
_atom_site_aniso_U_23
_atom_site_aniso_U_13
_atom_site_aniso_U_12
Ni1 0.0294(4) 0.0133(4) 0.0273(4) 0.0027(3) 0.0056(3) 0.0042(3)
N1 0.029(2) 0.016(2) 0.030(2) 0.0018(17) 0.0095(17) 0.0001(16)
N2 0.038(2) 0.0144(19) 0.030(2) 0.0052(16) 0.0108(18) 0.0047(17)
O1 0.0382(19) 0.0183(17) 0.0307(19) 0.0054(14) 0.0035(15) 0.0072(14)
O2 0.0372(18) 0.0166(16) 0.0272(18) 0.0031(13) 0.0009(14) 0.0089(14)
O3 0.048(2) 0.0254(18) 0.0313(19) 0.0074(15) 0.0002(16) 0.0077(16)
C1 0.032(3) 0.017(2) 0.038(3) 0.000(2) 0.009(2) 0.000(2)
C2 0.044(3) 0.014(2) 0.038(3) 0.002(2) 0.008(2) 0.004(2)
C3 0.037(3) 0.017(2) 0.038(3) 0.013(2) 0.014(2) 0.0087(19)
C4 0.030(2) 0.020(2) 0.032(3) 0.009(2) 0.010(2) 0.0080(19)
C5 0.039(3) 0.023(2) 0.039(3) 0.014(2) 0.011(2) 0.012(2)
C6 0.034(3) 0.034(3) 0.034(3) 0.017(2) 0.004(2) 0.011(2)
C7 0.030(2) 0.023(2) 0.031(3) 0.009(2) 0.007(2) 0.002(2)
C8 0.035(3) 0.019(2) 0.031(3) 0.007(2) 0.007(2) 0.007(2)
C9 0.029(2) 0.024(2) 0.028(3) 0.009(2) 0.011(2) 0.005(2)
C10 0.032(3) 0.024(3) 0.034(3) 0.011(2) 0.006(2) 0.006(2)
C11 0.032(3) 0.029(3) 0.030(3) 0.010(2) 0.003(2) 0.004(2)
C12 0.025(2) 0.027(3) 0.034(3) 0.007(2) 0.008(2) -0.001(2)
C13 0.038(3) 0.029(3) 0.031(3) 0.003(2) 0.004(2) -0.002(2)
C14 0.056(3) 0.029(3) 0.039(3) 0.009(2) 0.000(3) 0.014(2)
O1S 0.067(3) 0.0253(19) 0.055(2) 0.0115(18) 0.031(2) 0.0219(18)
O2S 0.065(3) 0.051(3) 0.084(4) 0.018(3) 0.005(3) 0.007(2)
C1S 0.063(4) 0.032(3) 0.045(3) 0.009(3) 0.013(3) 0.011(3)
C2S 0.133(7) 0.030(3) 0.054(4) 0.004(3) 0.005(4) -0.026(4)

loop_
_atom_type_symbol
_atom_type_description
_atom_type_scat_dispersion_real
_atom_type_scat_dispersion_imag
_atom_type_scat_source
C C 0.0033 0.0016 'International Tables Vol C Tables 4.2.6.8 and 6.1.1.4'
H H 0.0000 0.0000 'International Tables Vol C Tables 4.2.6.8 and 6.1.1.4'
N N 0.0061 0.0033 'International Tables Vol C Tables 4.2.6.8 and 6.1.1.4'
O O 0.0106 0.0060 'International Tables Vol C Tables 4.2.6.8 and 6.1.1.4'
Ni Ni 0.3393 1.1124 'International Tables Vol C Tables 4.2.6.8 and 6.1.1.4'

loop_
_geom_angle_atom_site_label_1
_geom_angle_atom_site_label_2
_geom_angle_atom_site_label_3
_geom_angle
_geom_angle_site_symmetry_1
_geom_angle_site_symmetry_3
_geom_angle_publ_flag
N2 Ni1 O1 177.14(15) . . ?
N2 Ni1 O2 93.97(16) . . ?
O1 Ni1 O2 83.83(14) . . ?
N2 Ni1 N1 86.54(17) . . ?
O1 Ni1 N1 95.68(16) . . ?
O2 Ni1 N1 179.31(15) . . ?
C12 N1 C1 119.6(4) . . ?
C12 N1 Ni1 125.9(3) . . ?
C1 N1 Ni1 114.4(3) . . ?
C3 N2 C2 119.2(4) . . ?
C3 N2 Ni1 127.1(3) . . ?
C2 N2 Ni1 113.7(3) . . ?
C10 O1 Ni1 126.6(3) . . ?
C9 O2 Ni1 127.5(3) . . ?
N1 C1 C2 108.2(4) . . ?
N2 C2 C1 107.9(4) . . ?
N2 C3 C4 125.0(4) . . ?
C5 C4 C9 118.8(4) . . ?
C5 C4 C3 119.9(4) . . ?
C9 C4 C3 121.2(4) . . ?
C6 C5 C4 122.4(4) . . ?
C5 C6 C7 119.1(5) . . ?
O3 C7 C8 122.7(4) . . ?
O3 C7 C6 116.9(4) . . ?
C8 C7 C6 120.4(4) . . ?
C7 C8 C9 120.9(4) . . ?
O2 C9 C8 118.8(4) . . ?
O2 C9 C4 122.9(4) . . ?
C8 C9 C4 118.4(4) . . ?
O1 C10 C11 124.2(4) . . ?
O1 C10 C14 114.4(4) . . ?
C11 C10 C14 121.3(5) . . ?
C10 C11 C12 125.1(5) . . ?
N1 C12 C11 122.5(4) . . ?
N1 C12 C13 120.4(4) . . ?
C11 C12 C13 117.1(4) . . ?

loop_
_geom_bond_atom_site_label_1
_geom_bond_atom_site_label_2
_geom_bond_distance
_geom_bond_site_symmetry_2
_geom_bond_publ_flag
Ni1 N2 1.839(4) . ?
Ni1 O1 1.843(3) . ?
Ni1 O2 1.853(3) . ?
Ni1 N1 1.856(4) . ?
N1 C12 1.320(7) . ?
N1 C1 1.468(6) . ?
N2 C3 1.292(7) . ?
N2 C2 1.467(6) . ?
O1 C10 1.302(6) . ?
O2 C9 1.319(6) . ?
O3 C7 1.355(6) . ?
C1 C2 1.509(7) . ?
C3 C4 1.433(7) . ?
C4 C5 1.403(7) . ?
C4 C9 1.427(7) . ?
C5 C6 1.360(7) . ?
C6 C7 1.400(7) . ?
C7 C8 1.395(7) . ?
C8 C9 1.397(7) . ?
C10 C11 1.361(7) . ?
C10 C14 1.506(7) . ?
C11 C12 1.424(7) . ?
C12 C13 1.507(7) . ?
O1S C1S 1.396(7) . ?
O2S C2S 1.377(7) . ?

loop_
_geom_torsion_atom_site_label_1
_geom_torsion_atom_site_label_2
_geom_torsion_atom_site_label_3
_geom_torsion_atom_site_label_4
_geom_torsion
_geom_torsion_site_symmetry_1
_geom_torsion_site_symmetry_2
_geom_torsion_site_symmetry_3
_geom_torsion_site_symmetry_4
_geom_torsion_publ_flag
N2 Ni1 N1 C12 178.3(4) . . . . ?
O1 Ni1 N1 C12 0.1(4) . . . . ?
O2 Ni1 N1 C12 -44(12) . . . . ?
N2 Ni1 N1 C1 3.5(3) . . . . ?
O1 Ni1 N1 C1 -174.7(3) . . . . ?
O2 Ni1 N1 C1 142(12) . . . . ?
O1 Ni1 N2 C3 -25(3) . . . . ?
O2 Ni1 N2 C3 14.4(4) . . . . ?
N1 Ni1 N2 C3 -166.0(4) . . . . ?
O1 Ni1 N2 C2 157(3) . . . . ?
O2 Ni1 N2 C2 -163.7(3) . . . . ?
N1 Ni1 N2 C2 15.9(3) . . . . ?
N2 Ni1 O1 C10 -142(3) . . . . ?
O2 Ni1 O1 C10 178.7(4) . . . . ?
N1 Ni1 O1 C10 -0.8(4) . . . . ?
N2 Ni1 O2 C9 -15.9(4) . . . . ?
O1 Ni1 O2 C9 162.3(4) . . . . ?
N1 Ni1 O2 C9 -154(12) . . . . ?
C12 N1 C1 C2 164.0(4) . . . . ?
Ni1 N1 C1 C2 -20.9(5) . . . . ?
C3 N2 C2 C1 151.2(4) . . . . ?
Ni1 N2 C2 C1 -30.5(5) . . . . ?
N1 C1 C2 N2 31.6(5) . . . . ?
C2 N2 C3 C4 171.9(4) . . . . ?
Ni1 N2 C3 C4 -6.1(7) . . . . ?
N2 C3 C4 C5 177.3(5) . . . . ?
N2 C3 C4 C9 -6.4(7) . . . . ?
C9 C4 C5 C6 -0.4(7) . . . . ?
C3 C4 C5 C6 176.0(4) . . . . ?
C4 C5 C6 C7 -0.3(7) . . . . ?
C5 C6 C7 O3 -179.7(4) . . . . ?
C5 C6 C7 C8 -0.7(7) . . . . ?
O3 C7 C8 C9 -178.6(4) . . . . ?
C6 C7 C8 C9 2.5(7) . . . . ?
Ni1 O2 C9 C8 -171.9(3) . . . . ?
Ni1 O2 C9 C4 8.9(6) . . . . ?
C7 C8 C9 O2 177.7(4) . . . . ?
C7 C8 C9 C4 -3.1(7) . . . . ?
C5 C4 C9 O2 -178.8(4) . . . . ?
C3 C4 C9 O2 4.9(7) . . . . ?
C5 C4 C9 C8 2.1(6) . . . . ?
C3 C4 C9 C8 -174.3(4) . . . . ?
Ni1 O1 C10 C11 1.0(7) . . . . ?
Ni1 O1 C10 C14 179.4(3) . . . . ?
O1 C10 C11 C12 -0.2(8) . . . . ?
C14 C10 C11 C12 -178.6(5) . . . . ?
C1 N1 C12 C11 175.0(4) . . . . ?
Ni1 N1 C12 C11 0.4(6) . . . . ?
C1 N1 C12 C13 -3.6(6) . . . . ?
Ni1 N1 C12 C13 -178.1(3) . . . . ?
C10 C11 C12 N1 -0.5(8) . . . . ?
C10 C11 C12 C13 178.1(4) . . . . ?
